data_7213587
loop_
_publ_author_name
'Smith, Tiffany M.'
'Perkins, Kathryn'
'Symester, Diona'
'Freund, Steve R.'
'Vargas, Jose'
'Spinu, Leonard'
'Zubieta, Jon'

_publ_section_title
;
 Solid state coordination chemistry of oxomolybdenum--organodiphosphonate
 materials: consequences of introducing xylyldiphosphonate components
;
_journal_issue 2
_journal_name_full CrystEngComm
_journal_page_first 191
_journal_paper_doi 10.1039/c3ce41728j
_journal_volume 16
_journal_year 2014
_chemical_formula_moiety 'C32 H33 Cu2 F3 Mo2 N4 O15 P2, H2 O'
_chemical_formula_sum 'C32 H35 Cu2 F3 Mo2 N4 O16 P2'
_chemical_formula_weight 1169.54
_chemical_name_systematic
;
 ?
;
_space_group_crystal_system triclinic
_space_group_IT_number 2
_space_group_name_Hall '-P 1'
_space_group_name_H-M_alt 'P -1'
_symmetry_space_group_name_Hall '-P 1'
_symmetry_space_group_name_H-M 'P -1'
_atom_sites_solution_hydrogens mixed
_audit_creation_method SHELXL-2013
_cell_angle_alpha 85.669(2)
_cell_angle_beta 76.269(2)
_cell_angle_gamma 66.823(2)
_cell_formula_units_Z 2
_cell_length_a 10.9305(12)
_cell_length_b 12.2497(14)
_cell_length_c 16.2618(18)
_cell_measurement_temperature 90(2)
_cell_volume 1944.1(4)
_computing_cell_refinement 'SAINT V8.30C (Bruker AXS Inc., 2013)'
_computing_data_collection 'Bruker APEX2 (Bruker, 2011)'
_computing_data_reduction 'SAINT V8.30C (Bruker AXS Inc., 2013)'
_computing_molecular_graphics 'CrystalMaker (Palmer, 2010)'
_computing_publication_material 'Bruker SHELXTL (Bruker, 2011)'
_computing_structure_refinement 'SHELXL-2013 (Sheldrick, 2013)'
_computing_structure_solution 'SHELXL-2013 (Sheldrick, 2013)'
_diffrn_ambient_temperature 90(2)
_diffrn_measured_fraction_theta_full 0.994
_diffrn_measured_fraction_theta_max 0.993
_diffrn_measurement_device_type 'Bruker APEX-II CCD'
_diffrn_measurement_method '\f and \w scans'
_diffrn_radiation_monochromator graphite
_diffrn_radiation_source 'fine-focus sealed tube'
_diffrn_radiation_type MoK\a
_diffrn_radiation_wavelength 0.71073
_diffrn_reflns_av_R_equivalents 0.0364
_diffrn_reflns_av_unetI/netI 0.0470
_diffrn_reflns_Laue_measured_fraction_full 0.994
_diffrn_reflns_Laue_measured_fraction_max 0.993
_diffrn_reflns_limit_h_max 14
_diffrn_reflns_limit_h_min -14
_diffrn_reflns_limit_k_max 16
_diffrn_reflns_limit_k_min -16
_diffrn_reflns_limit_l_max 21
_diffrn_reflns_limit_l_min -21
_diffrn_reflns_number 23327
_diffrn_reflns_point_group_measured_fraction_full 0.994
_diffrn_reflns_point_group_measured_fraction_max 0.993
_diffrn_reflns_theta_full 25.242
_diffrn_reflns_theta_max 28.078
_diffrn_reflns_theta_min 2.081
_exptl_absorpt_coefficient_mu 1.885
_exptl_absorpt_correction_T_max 0.84
_exptl_absorpt_correction_T_min 0.70
_exptl_absorpt_correction_type multi-scan
_exptl_absorpt_process_details 'SADABS V2012/1 (Bruker AXS Inc.)'
_exptl_crystal_colour blue
_exptl_crystal_density_diffrn 1.998
_exptl_crystal_density_meas 1.99(2)
_exptl_crystal_density_method flotation
_exptl_crystal_description block
_exptl_crystal_F_000 1164
_exptl_crystal_size_max 0.206
_exptl_crystal_size_mid 0.137
_exptl_crystal_size_min 0.095
_refine_diff_density_max 1.052
_refine_diff_density_min -1.237
_refine_diff_density_rms 0.167
_refine_ls_extinction_method none
_refine_ls_goodness_of_fit_ref 1.047
_refine_ls_hydrogen_treatment mixed
_refine_ls_matrix_type full
_refine_ls_number_parameters 580
_refine_ls_number_reflns 9391
_refine_ls_number_restraints 15
_refine_ls_restrained_S_all 1.048
_refine_ls_R_factor_all 0.0582
_refine_ls_R_factor_gt 0.0411
_refine_ls_shift/su_max 0.001
_refine_ls_shift/su_mean 0.000
_refine_ls_structure_factor_coef Fsqd
_refine_ls_weighting_details
;
 w=1/[\s^2^(Fo^2^)+(0.0829P)^2^]
 where P=(Fo^2^+2Fc^2^)/3
;
_refine_ls_weighting_scheme calc
_refine_ls_wR_factor_gt 0.1162
_refine_ls_wR_factor_ref 0.1279
_reflns_Friedel_coverage 0.000
_reflns_number_gt 7374
_reflns_number_total 9391
_reflns_threshold_expression 'I > 2\s(I)'
_cod_data_source_file c3ce41728j.txt
_cod_data_source_block compound12
_cod_database_code 7213587
_shelx_space_group_comment
;
The symmetry employed for this shelxl refinement is uniquely defined
by the following loop, which should always be used as a source of
symmetry information in preference to the above space-group names.
They are only intended as comments.
;
_shelx_estimated_absorpt_t_min 0.697
_shelx_estimated_absorpt_t_max 0.841
_shelxl_version_number 2013-2

loop_
_space_group_symop_operation_xyz
'x, y, z'
'-x, -y, -z'

loop_
_atom_site_label
_atom_site_type_symbol
_atom_site_fract_x
_atom_site_fract_y
_atom_site_fract_z
_atom_site_U_iso_or_equiv
_atom_site_adp_type
_atom_site_occupancy
_atom_site_site_symmetry_order
_atom_site_calc_flag
_atom_site_refinement_flags_posn
_atom_site_refinement_flags_adp
Mo1 Mo 0.56915(3) 1.20034(3) 0.92401(2) 0.01328(9) Uani 1 1 d . .
Mo2 Mo 0.81760(3) 0.78912(3) 0.52914(2) 0.01975(10) Uani 1 1 d . .
Cu1 Cu 0.55088(4) 1.20194(4) 0.68758(3) 0.01354(11) Uani 1 1 d . .
Cu2 Cu 0.83247(4) 0.79359(4) 0.79035(3) 0.01228(11) Uani 1 1 d . .
P1 P 0.81963(9) 1.05493(8) 0.75925(6) 0.01085(18) Uani 1 1 d . .
P2 P 0.57877(9) 0.93440(8) 0.70170(6) 0.01169(18) Uani 1 1 d . .
F1 F 0.5921(2) 1.06330(19) 1.00239(13) 0.0165(4) Uani 1 1 d . .
F2 F 0.3975(2) 1.2772(2) 1.00332(14) 0.0221(5) Uani 1 1 d . .
F3 F 0.8090(3) 0.9307(2) 0.46181(16) 0.0336(6) Uani 1 1 d . .
O1 O 0.4440(3) 1.1076(2) 0.89138(16) 0.0156(5) Uani 1 1 d D .
H1C H 0.469(4) 1.092(3) 0.8398(12) 0.019 Uiso 1 1 d D U
H1D H 0.455(5) 1.043(2) 0.915(2) 0.019 Uiso 1 1 d D U
O2 O 0.7325(3) 1.0764(2) 0.85061(16) 0.0158(5) Uani 1 1 d . .
O3 O 0.7393(3) 1.1199(2) 0.69391(16) 0.0149(5) Uani 1 1 d . .
O4 O 0.8920(3) 0.9217(2) 0.74142(16) 0.0131(5) Uani 1 1 d . .
O5 O 0.5010(3) 1.0668(2) 0.72511(15) 0.0133(5) Uani 1 1 d . .
O6 O 0.5658(4) 1.1538(3) 0.5410(2) 0.0401(8) Uani 1 1 d D .
H6C H 0.617(4) 1.077(2) 0.542(4) 0.048 Uiso 1 1 d D U
H6D H 0.488(3) 1.157(4) 0.533(4) 0.048 Uiso 1 1 d D U
O7 O 0.6505(3) 0.8652(2) 0.76879(16) 0.0152(5) Uani 1 1 d . .
O8 O 0.6741(3) 0.9203(2) 0.61336(16) 0.0171(5) Uani 1 1 d . .
O9 O 0.9569(3) 0.8438(3) 0.5801(2) 0.0303(7) Uani 1 1 d D .
H9C H 0.930(6) 0.917(2) 0.563(3) 0.036 Uiso 1 1 d D U
H9D H 0.934(5) 0.862(4) 0.6337(13) 0.036 Uiso 1 1 d D U
O10 O 0.7748(3) 0.8399(2) 0.92871(17) 0.0178(5) Uani 1 1 d D .
H10C H 0.742(4) 0.9121(17) 0.928(3) 0.021 Uiso 1 1 d D U
H10D H 0.715(3) 0.817(3) 0.954(3) 0.021 Uiso 1 1 d D U
O11 O 0.8313(3) 0.6869(3) 0.6155(2) 0.0341(8) Uani 1 1 d . .
O12 O 0.7006(3) 0.7630(3) 0.4891(2) 0.0340(7) Uani 1 1 d . .
O13 O 0.5264(3) 1.2878(2) 0.83976(17) 0.0215(6) Uani 1 1 d . .
O14 O 0.6561(3) 1.2608(3) 0.96553(18) 0.0258(6) Uani 1 1 d . .
O15 O 0.9746(3) 0.7043(3) 0.4560(2) 0.0365(8) Uani 1 1 d . .
O90 O 0.8489(5) 0.1122(4) 0.5165(2) 0.0507(10) Uani 1 1 d D .
H90A H 0.849(7) 0.042(3) 0.504(3) 0.061 Uiso 1 1 d D U
H90B H 0.830(7) 0.107(5) 0.5724(13) 0.061 Uiso 1 1 d D U
N1 N 0.3580(3) 1.3062(3) 0.68511(19) 0.0158(6) Uani 1 1 d . .
N2 N 0.5824(3) 1.3506(3) 0.64874(19) 0.0155(6) Uani 1 1 d . .
N3 N 1.0220(3) 0.6960(3) 0.81000(19) 0.0150(6) Uani 1 1 d . .
N4 N 0.8096(3) 0.6385(3) 0.8216(2) 0.0156(6) Uani 1 1 d . .
C1 C 0.2489(4) 1.2787(4) 0.7032(2) 0.0187(8) Uani 1 1 d . .
H1 H 0.2563 1.2035 0.7264 0.022 Uiso 1 1 calc R U
C2 C 0.1208(4) 1.3595(4) 0.6887(3) 0.0220(8) Uani 1 1 d . .
H2 H 0.0435 1.3386 0.7023 0.026 Uiso 1 1 calc R U
C3 C 0.1104(4) 1.4675(4) 0.6551(3) 0.0242(9) Uani 1 1 d . .
H3 H 0.0258 1.5214 0.6443 0.029 Uiso 1 1 calc R U
C4 C 0.2243(4) 1.4992(4) 0.6364(2) 0.0215(8) Uani 1 1 d . .
C5 C 0.3467(4) 1.4143(3) 0.6526(2) 0.0167(7) Uani 1 1 d . .
C6 C 0.2233(5) 1.6104(4) 0.6026(3) 0.0269(9) Uani 1 1 d . .
H6 H 0.1415 1.6681 0.5906 0.032 Uiso 1 1 calc R U
C7 C 0.3384(5) 1.6355(3) 0.5871(3) 0.0252(9) Uani 1 1 d . .
H7 H 0.3345 1.7106 0.5653 0.030 Uiso 1 1 calc R U
C8 C 0.4645(4) 1.5502(3) 0.6033(2) 0.0211(8) Uani 1 1 d . .
C9 C 0.4672(4) 1.4393(3) 0.6344(2) 0.0152(7) Uani 1 1 d . .
C10 C 0.5860(5) 1.5684(4) 0.5887(3) 0.0248(9) Uani 1 1 d . .
H10 H 0.5886 1.6423 0.5679 0.030 Uiso 1 1 calc R U
C11 C 0.7025(4) 1.4788(4) 0.6045(3) 0.0234(8) Uani 1 1 d . .
H11 H 0.7852 1.4910 0.5958 0.028 Uiso 1 1 calc R U
C12 C 0.6977(4) 1.3704(3) 0.6333(2) 0.0198(8) Uani 1 1 d . .
H12 H 0.7790 1.3084 0.6423 0.024 Uiso 1 1 calc R U
C13 C 1.1263(4) 0.7282(3) 0.8033(3) 0.0195(8) Uani 1 1 d . .
H13 H 1.1205 0.8030 0.7798 0.023 Uiso 1 1 calc R U
C14 C 1.2457(4) 0.6547(4) 0.8300(3) 0.0270(9) Uani 1 1 d . .
H14 H 1.3192 0.6799 0.8238 0.032 Uiso 1 1 calc R U
C15 C 1.2558(4) 0.5473(4) 0.8649(3) 0.0249(9) Uani 1 1 d . .
H15 H 1.3363 0.4973 0.8826 0.030 Uiso 1 1 calc R U
C16 C 1.1450(4) 0.5114(3) 0.8743(2) 0.0192(8) Uani 1 1 d . .
C17 C 1.0307(4) 0.5901(3) 0.8456(2) 0.0154(7) Uani 1 1 d . .
C18 C 1.1440(5) 0.4009(4) 0.9102(3) 0.0268(9) Uani 1 1 d . .
H18 H 1.2213 0.3469 0.9293 0.032 Uiso 1 1 calc R U
C19 C 1.0346(5) 0.3733(3) 0.9169(3) 0.0253(9) Uani 1 1 d . .
H19 H 1.0355 0.3005 0.9419 0.030 Uiso 1 1 calc R U
C20 C 0.9161(4) 0.4510(3) 0.8872(2) 0.0217(8) Uani 1 1 d . .
C21 C 0.9158(4) 0.5594(3) 0.8519(2) 0.0161(7) Uani 1 1 d . .
C22 C 0.8009(5) 0.4252(4) 0.8893(3) 0.0266(9) Uani 1 1 d . .
H22 H 0.7958 0.3534 0.9131 0.032 Uiso 1 1 calc R U
C23 C 0.6959(4) 0.5053(4) 0.8565(3) 0.0283(10) Uani 1 1 d . .
H23 H 0.6186 0.4880 0.8561 0.034 Uiso 1 1 calc R U
C24 C 0.7027(4) 0.6115(4) 0.8240(3) 0.0207(8) Uani 1 1 d . .
H24 H 0.6283 0.6666 0.8027 0.025 Uiso 1 1 calc R U
C25 C 0.4512(4) 0.8782(3) 0.6924(2) 0.0157(7) Uani 1 1 d . .
H25A H 0.4339 0.8946 0.6348 0.019 Uiso 1 1 calc R U
H25B H 0.4895 0.7909 0.6985 0.019 Uiso 1 1 calc R U
C26 C 0.3162(4) 0.9296(3) 0.7560(2) 0.0141(7) Uani 1 1 d . .
C27 C 0.3063(4) 0.9161(4) 0.8429(2) 0.0182(7) Uani 1 1 d . .
H27 H 0.3857 0.8711 0.8636 0.022 Uiso 1 1 calc R U
C28 C 0.1978(4) 0.9954(3) 0.7276(2) 0.0141(7) Uani 1 1 d . .
H28 H 0.2032 1.0047 0.6685 0.017 Uiso 1 1 calc R U
C29 C 0.1815(4) 0.9679(4) 0.8993(2) 0.0213(8) Uani 1 1 d . .
H29 H 0.1764 0.9580 0.9584 0.026 Uiso 1 1 calc R U
C30 C 0.0705(4) 1.0481(3) 0.7844(2) 0.0137(7) Uani 1 1 d . .
C31 C 0.0638(4) 1.0339(4) 0.8711(2) 0.0210(8) Uani 1 1 d . .
H31 H -0.0209 1.0693 0.9106 0.025 Uiso 1 1 calc R U
C32 C 0.9459(4) 1.1189(3) 0.7502(2) 0.0153(7) Uani 1 1 d . .
H32A H 0.9769 1.1331 0.6896 0.018 Uiso 1 1 calc R U
H32B H 0.9003 1.1973 0.7797 0.018 Uiso 1 1 calc R U

loop_
_atom_site_aniso_label
_atom_site_aniso_U_11
_atom_site_aniso_U_22
_atom_site_aniso_U_33
_atom_site_aniso_U_23
_atom_site_aniso_U_13
_atom_site_aniso_U_12
Mo1 0.01154(16) 0.01372(16) 0.01369(15) 0.00074(11) 0.00036(12) -0.00588(12)
Mo2 0.01504(18) 0.02022(18) 0.02060(18) -0.00129(13) -0.00327(13) -0.00342(14)
Cu1 0.0080(2) 0.0141(2) 0.0162(2) 0.00527(16) -0.00181(17) -0.00325(17)
Cu2 0.0087(2) 0.0127(2) 0.0153(2) 0.00317(16) -0.00298(16) -0.00440(17)
P1 0.0066(4) 0.0120(4) 0.0128(4) 0.0025(3) -0.0009(3) -0.0035(3)
P2 0.0071(4) 0.0146(4) 0.0115(4) -0.0004(3) -0.0008(3) -0.0029(3)
F1 0.0174(11) 0.0193(11) 0.0155(10) 0.0054(8) -0.0048(9) -0.0103(9)
F2 0.0191(12) 0.0226(12) 0.0191(11) -0.0042(9) 0.0044(9) -0.0067(10)
F3 0.0407(16) 0.0449(16) 0.0229(13) 0.0107(11) -0.0105(12) -0.0246(13)
O1 0.0175(13) 0.0191(13) 0.0111(12) 0.0016(10) -0.0022(10) -0.0090(11)
O2 0.0099(12) 0.0179(13) 0.0150(12) 0.0014(10) 0.0016(10) -0.0031(10)
O3 0.0080(12) 0.0199(13) 0.0140(12) 0.0042(10) -0.0013(10) -0.0039(10)
O4 0.0114(12) 0.0108(11) 0.0173(12) 0.0020(9) -0.0027(10) -0.0051(10)
O5 0.0099(12) 0.0162(12) 0.0114(11) -0.0006(9) -0.0016(9) -0.0030(10)
O6 0.041(2) 0.0361(19) 0.0333(18) 0.0027(15) -0.0050(17) -0.0067(17)
O7 0.0096(12) 0.0186(13) 0.0163(12) 0.0032(10) -0.0036(10) -0.0043(10)
O8 0.0136(13) 0.0185(13) 0.0139(12) -0.0005(10) 0.0004(10) -0.0025(11)
O9 0.0224(16) 0.0351(17) 0.0257(16) -0.0058(13) -0.0065(13) -0.0014(14)
O10 0.0157(14) 0.0161(13) 0.0176(13) 0.0017(10) 0.0010(11) -0.0049(11)
O11 0.0342(19) 0.0209(15) 0.0349(18) 0.0066(13) -0.0051(15) -0.0003(14)
O12 0.0308(18) 0.0416(19) 0.0332(17) -0.0104(14) 0.0008(14) -0.0207(16)
O13 0.0181(14) 0.0162(13) 0.0219(14) 0.0078(11) 0.0005(11) -0.0023(11)
O14 0.0291(16) 0.0318(16) 0.0247(15) -0.0035(12) 0.0004(13) -0.0233(14)
O15 0.0142(15) 0.058(2) 0.0276(16) -0.0278(15) 0.0017(13) -0.0022(15)
O90 0.065(3) 0.055(2) 0.038(2) 0.0031(18) -0.002(2) -0.035(2)
N1 0.0125(15) 0.0157(15) 0.0157(15) -0.0006(12) -0.0025(12) -0.0021(12)
N2 0.0145(15) 0.0153(15) 0.0143(14) 0.0028(12) -0.0025(12) -0.0042(12)
N3 0.0126(15) 0.0140(14) 0.0160(15) 0.0008(12) -0.0014(12) -0.0039(12)
N4 0.0134(15) 0.0140(14) 0.0176(15) 0.0001(12) -0.0020(12) -0.0043(12)
C1 0.0117(17) 0.0231(19) 0.0198(18) -0.0044(15) -0.0036(15) -0.0043(15)
C2 0.0119(18) 0.029(2) 0.0222(19) -0.0074(16) -0.0026(15) -0.0035(16)
C3 0.017(2) 0.025(2) 0.023(2) -0.0063(16) -0.0063(16) 0.0018(16)
C4 0.020(2) 0.0215(19) 0.0159(18) -0.0005(14) -0.0071(15) 0.0010(16)
C5 0.0157(18) 0.0157(17) 0.0139(16) -0.0008(13) -0.0027(14) -0.0012(14)
C6 0.029(2) 0.020(2) 0.020(2) 0.0009(15) -0.0062(17) 0.0030(17)
C7 0.029(2) 0.0132(18) 0.023(2) 0.0032(15) -0.0037(18) 0.0008(16)
C8 0.026(2) 0.0139(18) 0.0159(18) -0.0010(14) -0.0011(16) -0.0023(16)
C9 0.0132(17) 0.0145(17) 0.0120(16) -0.0031(13) 0.0015(13) -0.0012(14)
C10 0.033(2) 0.0163(18) 0.0195(19) 0.0006(15) 0.0042(17) -0.0101(17)
C11 0.025(2) 0.022(2) 0.024(2) 0.0002(16) 0.0002(17) -0.0135(17)
C12 0.0177(19) 0.0205(19) 0.0175(18) -0.0004(14) -0.0001(15) -0.0057(16)
C13 0.0126(18) 0.0145(17) 0.030(2) 0.0021(15) -0.0056(16) -0.0033(15)
C14 0.0123(19) 0.026(2) 0.042(3) 0.0032(19) -0.0098(18) -0.0056(17)
C15 0.0140(19) 0.022(2) 0.033(2) 0.0012(17) -0.0097(17) 0.0011(16)
C16 0.0174(19) 0.0160(18) 0.0192(18) 0.0012(14) -0.0056(15) -0.0007(15)
C17 0.0134(18) 0.0152(17) 0.0129(16) -0.0005(13) 0.0006(14) -0.0026(14)
C18 0.029(2) 0.0182(19) 0.027(2) 0.0069(16) -0.0067(18) -0.0033(17)
C19 0.028(2) 0.0134(18) 0.025(2) 0.0064(15) -0.0003(17) -0.0027(16)
C20 0.025(2) 0.0153(18) 0.0192(18) 0.0024(14) 0.0032(16) -0.0074(16)
C21 0.0171(18) 0.0143(17) 0.0133(16) -0.0012(13) 0.0002(14) -0.0041(14)
C22 0.027(2) 0.0173(19) 0.032(2) 0.0011(16) 0.0042(18) -0.0108(17)
C23 0.020(2) 0.029(2) 0.040(3) -0.0008(19) 0.0000(19) -0.0177(19)
C24 0.0153(19) 0.025(2) 0.0230(19) -0.0005(15) -0.0016(15) -0.0105(16)
C25 0.0101(16) 0.0197(18) 0.0160(17) -0.0039(14) -0.0006(14) -0.0049(14)
C26 0.0110(17) 0.0158(17) 0.0173(17) 0.0007(13) -0.0031(14) -0.0073(14)
C27 0.0134(18) 0.028(2) 0.0158(17) 0.0037(15) -0.0042(14) -0.0112(16)
C28 0.0133(18) 0.0151(17) 0.0152(17) -0.0001(13) -0.0028(14) -0.0070(14)
C29 0.0175(19) 0.036(2) 0.0127(17) 0.0025(15) -0.0026(15) -0.0133(17)
C30 0.0103(16) 0.0187(17) 0.0165(17) 0.0029(13) -0.0033(14) -0.0106(14)
C31 0.0147(18) 0.035(2) 0.0161(18) -0.0012(16) -0.0001(15) -0.0141(17)
C32 0.0097(17) 0.0161(17) 0.0204(18) 0.0022(14) -0.0037(14) -0.0055(14)

loop_
_atom_type_symbol
_atom_type_description
_atom_type_scat_dispersion_real
_atom_type_scat_dispersion_imag
_atom_type_scat_source
C C 0.0033 0.0016 'International Tables Vol C Tables 4.2.6.8 and 6.1.1.4'
N N 0.0061 0.0033 'International Tables Vol C Tables 4.2.6.8 and 6.1.1.4'
O O 0.0106 0.0060 'International Tables Vol C Tables 4.2.6.8 and 6.1.1.4'
P P 0.1023 0.0942 'International Tables Vol C Tables 4.2.6.8 and 6.1.1.4'
Cu Cu 0.3201 1.2651 'International Tables Vol C Tables 4.2.6.8 and 6.1.1.4'
Mo Mo -1.6832 0.6857 'International Tables Vol C Tables 4.2.6.8 and 6.1.1.4'
F F 0.0171 0.0103 'International Tables Vol C Tables 4.2.6.8 and 6.1.1.4'
H H 0.0000 0.0000 'International Tables Vol C Tables 4.2.6.8 and 6.1.1.4'

loop_
_geom_angle_atom_site_label_1
_geom_angle_atom_site_label_2
_geom_angle_atom_site_label_3
_geom_angle
_geom_angle_site_symmetry_1
_geom_angle_site_symmetry_3
O14 Mo1 O13 104.37(14) . .
O14 Mo1 F2 95.29(12) . .
O13 Mo1 F2 96.48(12) . .
O14 Mo1 F1 96.55(12) . .
O13 Mo1 F1 158.83(12) . .
F2 Mo1 F1 84.62(9) . .
O14 Mo1 O2 96.92(13) . .
O13 Mo1 O2 93.02(12) . .
F2 Mo1 O2 162.17(10) . .
F1 Mo1 O2 81.13(10) . .
O14 Mo1 O1 169.99(12) . .
O13 Mo1 O1 84.69(12) . .
F2 Mo1 O1 79.22(10) . .
F1 Mo1 O1 74.72(9) . .
O2 Mo1 O1 86.70(10) . .
O12 Mo2 O11 99.67(17) . .
O12 Mo2 O15 101.35(15) . .
O11 Mo2 O15 98.62(16) . .
O12 Mo2 F3 95.06(14) . .
O11 Mo2 F3 161.67(14) . .
O15 Mo2 F3 89.03(15) . .
O12 Mo2 O8 94.86(13) . .
O11 Mo2 O8 88.29(13) . .
O15 Mo2 O8 160.98(14) . .
F3 Mo2 O8 79.61(11) . .
O12 Mo2 O9 173.86(14) . .
O11 Mo2 O9 84.63(14) . .
O15 Mo2 O9 82.21(13) . .
F3 Mo2 O9 79.91(12) . .
O8 Mo2 O9 80.82(11) . .
O3 Cu1 O5 94.52(10) . .
O3 Cu1 N1 172.48(12) . .
O5 Cu1 N1 91.85(12) . .
O3 Cu1 N2 91.24(12) . .
O5 Cu1 N2 174.23(12) . .
N1 Cu1 N2 82.38(13) . .
O3 Cu1 O6 100.30(12) . .
O5 Cu1 O6 89.34(11) . .
N1 Cu1 O6 83.74(13) . .
N2 Cu1 O6 89.92(12) . .
O7 Cu2 O4 96.23(10) . .
O7 Cu2 N4 91.22(12) . .
O4 Cu2 N4 166.98(12) . .
O7 Cu2 N3 171.82(12) . .
O4 Cu2 N3 90.60(11) . .
N4 Cu2 N3 81.25(12) . .
O7 Cu2 O10 97.59(10) . .
O4 Cu2 O10 101.16(10) . .
N4 Cu2 O10 88.38(11) . .
N3 Cu2 O10 85.44(11) . .
O3 P1 O4 112.92(15) . .
O3 P1 O2 113.28(14) . .
O4 P1 O2 109.00(14) . .
O3 P1 C32 103.91(16) . .
O4 P1 C32 109.23(16) . .
O2 P1 C32 108.25(16) . .
O7 P2 O5 112.43(15) . .
O7 P2 O8 113.55(15) . .
O5 P2 O8 109.46(14) . .
O7 P2 C25 108.25(16) . .
O5 P2 C25 106.30(16) . .
O8 P2 C25 106.40(16) . .
Mo1 O1 H1C 109(3) . .
Mo1 O1 H1D 114(3) . .
H1C O1 H1D 106(3) . .
P1 O2 Mo1 141.17(16) . .
P1 O3 Cu1 138.20(16) . .
P1 O4 Cu2 128.65(15) . .
P2 O5 Cu1 130.12(15) . .
Cu1 O6 H6C 97(4) . .
Cu1 O6 H6D 112(4) . .
H6C O6 H6D 106(4) . .
P2 O7 Cu2 140.01(16) . .
P2 O8 Mo2 140.11(16) . .
Mo2 O9 H9C 98(4) . .
Mo2 O9 H9D 117(4) . .
H9C O9 H9D 95(3) . .
Cu2 O10 H10C 102(3) . .
Cu2 O10 H10D 111(3) . .
H10C O10 H10D 108(4) . .
H90A O90 H90B 98(4) . .
C1 N1 C5 119.1(3) . .
C1 N1 Cu1 128.5(3) . .
C5 N1 Cu1 112.1(2) . .
C12 N2 C9 118.4(3) . .
C12 N2 Cu1 129.6(3) . .
C9 N2 Cu1 112.0(2) . .
C13 N3 C17 118.3(3) . .
C13 N3 Cu2 128.9(3) . .
C17 N3 Cu2 112.1(2) . .
C24 N4 C21 118.6(3) . .
C24 N4 Cu2 128.9(3) . .
C21 N4 Cu2 112.1(2) . .
N1 C1 C2 121.5(4) . .
N1 C1 H1 119.3 . .
C2 C1 H1 119.3 . .
C3 C2 C1 119.2(4) . .
C3 C2 H2 120.4 . .
C1 C2 H2 120.4 . .
C2 C3 C4 120.4(4) . .
C2 C3 H3 119.8 . .
C4 C3 H3 119.8 . .
C5 C4 C3 116.8(4) . .
C5 C4 C6 118.6(4) . .
C3 C4 C6 124.6(4) . .
N1 C5 C4 123.1(4) . .
N1 C5 C9 116.8(3) . .
C4 C5 C9 120.1(3) . .
C7 C6 C4 121.2(4) . .
C7 C6 H6 119.4 . .
C4 C6 H6 119.4 . .
C6 C7 C8 121.1(4) . .
C6 C7 H7 119.4 . .
C8 C7 H7 119.4 . .
C10 C8 C9 117.4(4) . .
C10 C8 C7 124.7(4) . .
C9 C8 C7 117.9(4) . .
N2 C9 C8 122.7(4) . .
N2 C9 C5 116.3(3) . .
C8 C9 C5 120.9(3) . .
C11 C10 C8 119.8(4) . .
C11 C10 H10 120.1 . .
C8 C10 H10 120.1 . .
C10 C11 C12 119.4(4) . .
C10 C11 H11 120.3 . .
C12 C11 H11 120.3 . .
N2 C12 C11 122.2(4) . .
N2 C12 H12 118.9 . .
C11 C12 H12 118.9 . .
N3 C13 C14 121.9(4) . .
N3 C13 H13 119.1 . .
C14 C13 H13 119.1 . .
C15 C14 C13 120.1(4) . .
C15 C14 H14 120.0 . .
C13 C14 H14 120.0 . .
C14 C15 C16 119.3(4) . .
C14 C15 H15 120.3 . .
C16 C15 H15 120.3 . .
C17 C16 C15 116.6(3) . .
C17 C16 C18 119.2(4) . .
C15 C16 C18 124.2(4) . .
N3 C17 C16 123.8(3) . .
N3 C17 C21 116.3(3) . .
C16 C17 C21 119.8(3) . .
C19 C18 C16 120.5(4) . .
C19 C18 H18 119.7 . .
C16 C18 H18 119.7 . .
C18 C19 C20 121.9(4) . .
C18 C19 H19 119.1 . .
C20 C19 H19 119.1 . .
C21 C20 C22 117.3(4) . .
C21 C20 C19 118.1(4) . .
C22 C20 C19 124.6(4) . .
N4 C21 C20 122.8(4) . .
N4 C21 C17 116.8(3) . .
C20 C21 C17 120.4(3) . .
C23 C22 C20 119.0(4) . .
C23 C22 H22 120.5 . .
C20 C22 H22 120.5 . .
C22 C23 C24 120.1(4) . .
C22 C23 H23 120.0 . .
C24 C23 H23 120.0 . .
N4 C24 C23 122.2(4) . .
N4 C24 H24 118.9 . .
C23 C24 H24 118.9 . .
C26 C25 P2 115.2(2) . .
C26 C25 H25A 108.5 . .
P2 C25 H25A 108.5 . .
C26 C25 H25B 108.5 . .
P2 C25 H25B 108.5 . .
H25A C25 H25B 107.5 . .
C27 C26 C28 118.5(3) . .
C27 C26 C25 122.1(3) . .
C28 C26 C25 119.4(3) . .
C29 C27 C26 120.4(3) . .
C29 C27 H27 119.8 . .
C26 C27 H27 119.8 . .
C26 C28 C30 121.5(3) . .
C26 C28 H28 119.2 . .
C30 C28 H28 119.2 . .
C27 C29 C31 121.1(3) . .
C27 C29 H29 119.4 . .
C31 C29 H29 119.4 . .
C31 C30 C28 118.7(3) . .
C31 C30 C32 121.9(3) . 1_455
C28 C30 C32 119.3(3) . 1_455
C29 C31 C30 119.7(4) . .
C29 C31 H31 120.1 . .
C30 C31 H31 120.1 . .
C30 C32 P1 117.2(2) 1_655 .
C30 C32 H32A 108.0 1_655 .
P1 C32 H32A 108.0 . .
C30 C32 H32B 108.0 1_655 .
P1 C32 H32B 108.0 . .
H32A C32 H32B 107.3 . .

loop_
_geom_bond_atom_site_label_1
_geom_bond_atom_site_label_2
_geom_bond_distance
_geom_bond_site_symmetry_2
Mo1 O14 1.686(3) .
Mo1 O13 1.712(3) .
Mo1 F2 1.927(2) .
Mo1 F1 2.001(2) .
Mo1 O2 2.011(3) .
Mo1 O1 2.259(3) .
Mo2 O12 1.706(3) .
Mo2 O11 1.802(3) .
Mo2 O15 1.804(3) .
Mo2 F3 1.962(3) .
Mo2 O8 2.061(3) .
Mo2 O9 2.222(3) .
Cu1 O3 1.928(3) .
Cu1 O5 1.951(3) .
Cu1 N1 1.998(3) .
Cu1 N2 2.012(3) .
Cu1 O6 2.450(4) .
Cu2 O7 1.939(3) .
Cu2 O4 1.972(2) .
Cu2 N4 2.024(3) .
Cu2 N3 2.032(3) .
Cu2 O10 2.241(3) .
P1 O3 1.516(2) .
P1 O4 1.523(3) .
P1 O2 1.541(3) .
P1 C32 1.810(4) .
P2 O7 1.505(3) .
P2 O5 1.534(3) .
P2 O8 1.538(3) .
P2 C25 1.820(4) .
O1 H1C 0.830(18) .
O1 H1D 0.827(18) .
O6 H6C 0.885(19) .
O6 H6D 0.870(19) .
O9 H9C 0.874(19) .
O9 H9D 0.868(19) .
O10 H10C 0.814(19) .
O10 H10D 0.820(19) .
O90 H90A 0.897(19) .
O90 H90B 0.886(19) .
N1 C1 1.325(5) .
N1 C5 1.358(5) .
N2 C12 1.339(5) .
N2 C9 1.359(5) .
N3 C13 1.326(5) .
N3 C17 1.357(5) .
N4 C24 1.327(5) .
N4 C21 1.358(5) .
C1 C2 1.423(5) .
C1 H1 0.9500 .
C2 C3 1.365(6) .
C2 H2 0.9500 .
C3 C4 1.406(6) .
C3 H3 0.9500 .
C4 C5 1.404(5) .
C4 C6 1.427(6) .
C5 C9 1.426(5) .
C6 C7 1.372(7) .
C6 H6 0.9500 .
C7 C8 1.434(6) .
C7 H7 0.9500 .
C8 C10 1.395(6) .
C8 C9 1.405(5) .
C10 C11 1.381(6) .
C10 H10 0.9500 .
C11 C12 1.390(5) .
C11 H11 0.9500 .
C12 H12 0.9500 .
C13 C14 1.409(5) .
C13 H13 0.9500 .
C14 C15 1.366(6) .
C14 H14 0.9500 .
C15 C16 1.416(6) .
C15 H15 0.9500 .
C16 C17 1.403(5) .
C16 C18 1.435(5) .
C17 C21 1.426(5) .
C18 C19 1.344(6) .
C18 H18 0.9500 .
C19 C20 1.441(6) .
C19 H19 0.9500 .
C20 C21 1.404(5) .
C20 C22 1.405(6) .
C22 C23 1.376(6) .
C22 H22 0.9500 .
C23 C24 1.389(6) .
C23 H23 0.9500 .
C24 H24 0.9500 .
C25 C26 1.513(5) .
C25 H25A 0.9900 .
C25 H25B 0.9900 .
C26 C27 1.393(5) .
C26 C28 1.395(5) .
C27 C29 1.385(5) .
C27 H27 0.9500 .
C28 C30 1.407(5) .
C28 H28 0.9500 .
C29 C31 1.388(6) .
C29 H29 0.9500 .
C30 C31 1.396(5) .
C30 C32 1.507(5) 1_455
C31 H31 0.9500 .
C32 C30 1.507(5) 1_655
C32 H32A 0.9900 .
C32 H32B 0.9900 .

loop_
_geom_torsion_atom_site_label_1
_geom_torsion_atom_site_label_2
_geom_torsion_atom_site_label_3
_geom_torsion_atom_site_label_4
_geom_torsion
_geom_torsion_site_symmetry_1
_geom_torsion_site_symmetry_4
O3 P1 O2 Mo1 -30.5(3) . .
O4 P1 O2 Mo1 -157.1(2) . .
C32 P1 O2 Mo1 84.2(3) . .
O4 P1 O3 Cu1 110.7(2) . .
O2 P1 O3 Cu1 -13.8(3) . .
C32 P1 O3 Cu1 -131.0(2) . .
O3 P1 O4 Cu2 -97.6(2) . .
O2 P1 O4 Cu2 29.2(2) . .
C32 P1 O4 Cu2 147.29(19) . .
O7 P2 O5 Cu1 100.7(2) . .
O8 P2 O5 Cu1 -26.4(2) . .
C25 P2 O5 Cu1 -140.99(19) . .
O5 P2 O7 Cu2 -103.8(3) . .
O8 P2 O7 Cu2 21.2(3) . .
C25 P2 O7 Cu2 139.1(2) . .
O7 P2 O8 Mo2 51.5(3) . .
O5 P2 O8 Mo2 178.1(2) . .
C25 P2 O8 Mo2 -67.5(3) . .
C5 N1 C1 C2 0.5(5) . .
Cu1 N1 C1 C2 -172.4(3) . .
N1 C1 C2 C3 0.3(6) . .
C1 C2 C3 C4 -1.1(6) . .
C2 C3 C4 C5 1.1(6) . .
C2 C3 C4 C6 -178.8(4) . .
C1 N1 C5 C4 -0.5(5) . .
Cu1 N1 C5 C4 173.5(3) . .
C1 N1 C5 C9 179.9(3) . .
Cu1 N1 C5 C9 -6.1(4) . .
C3 C4 C5 N1 -0.3(6) . .
C6 C4 C5 N1 179.6(3) . .
C3 C4 C5 C9 179.3(3) . .
C6 C4 C5 C9 -0.8(5) . .
C5 C4 C6 C7 -0.9(6) . .
C3 C4 C6 C7 179.0(4) . .
C4 C6 C7 C8 0.8(6) . .
C6 C7 C8 C10 179.4(4) . .
C6 C7 C8 C9 1.0(6) . .
C12 N2 C9 C8 0.6(5) . .
Cu1 N2 C9 C8 -177.2(3) . .
C12 N2 C9 C5 -179.4(3) . .
Cu1 N2 C9 C5 2.8(4) . .
C10 C8 C9 N2 -1.2(5) . .
C7 C8 C9 N2 177.4(3) . .
C10 C8 C9 C5 178.8(3) . .
C7 C8 C9 C5 -2.6(5) . .
N1 C5 C9 N2 2.2(5) . .
C4 C5 C9 N2 -177.4(3) . .
N1 C5 C9 C8 -177.8(3) . .
C4 C5 C9 C8 2.6(5) . .
C9 C8 C10 C11 0.2(6) . .
C7 C8 C10 C11 -178.3(4) . .
C8 C10 C11 C12 1.3(6) . .
C9 N2 C12 C11 1.0(6) . .
Cu1 N2 C12 C11 178.4(3) . .
C10 C11 C12 N2 -2.0(6) . .
C17 N3 C13 C14 1.6(6) . .
Cu2 N3 C13 C14 171.4(3) . .
N3 C13 C14 C15 -0.7(7) . .
C13 C14 C15 C16 -0.4(7) . .
C14 C15 C16 C17 0.6(6) . .
C14 C15 C16 C18 -179.8(4) . .
C13 N3 C17 C16 -1.3(5) . .
Cu2 N3 C17 C16 -172.8(3) . .
C13 N3 C17 C21 179.7(3) . .
Cu2 N3 C17 C21 8.2(4) . .
C15 C16 C17 N3 0.2(6) . .
C18 C16 C17 N3 -179.4(4) . .
C15 C16 C17 C21 179.2(3) . .
C18 C16 C17 C21 -0.4(6) . .
C17 C16 C18 C19 -0.5(6) . .
C15 C16 C18 C19 180.0(4) . .
C16 C18 C19 C20 1.3(7) . .
C18 C19 C20 C21 -1.3(6) . .
C18 C19 C20 C22 177.4(4) . .
C24 N4 C21 C20 -1.2(5) . .
Cu2 N4 C21 C20 172.3(3) . .
C24 N4 C21 C17 177.9(3) . .
Cu2 N4 C21 C17 -8.6(4) . .
C22 C20 C21 N4 0.8(6) . .
C19 C20 C21 N4 179.6(4) . .
C22 C20 C21 C17 -178.3(4) . .
C19 C20 C21 C17 0.4(5) . .
N3 C17 C21 N4 0.2(5) . .
C16 C17 C21 N4 -178.9(3) . .
N3 C17 C21 C20 179.4(3) . .
C16 C17 C21 C20 0.3(5) . .
C21 C20 C22 C23 0.7(6) . .
C19 C20 C22 C23 -178.0(4) . .
C20 C22 C23 C24 -1.8(7) . .
C21 N4 C24 C23 0.1(6) . .
Cu2 N4 C24 C23 -172.1(3) . .
C22 C23 C24 N4 1.4(7) . .
O7 P2 C25 C26 83.4(3) . .
O5 P2 C25 C26 -37.6(3) . .
O8 P2 C25 C26 -154.2(3) . .
P2 C25 C26 C27 -61.2(4) . .
P2 C25 C26 C28 117.1(3) . .
C28 C26 C27 C29 -0.5(6) . .
C25 C26 C27 C29 177.8(3) . .
C27 C26 C28 C30 0.4(5) . .
C25 C26 C28 C30 -178.0(3) . .
C26 C27 C29 C31 0.1(6) . .
C26 C28 C30 C31 0.1(5) . .
C26 C28 C30 C32 179.6(3) . 1_455
C27 C29 C31 C30 0.4(6) . .
C28 C30 C31 C29 -0.5(6) . .
C32 C30 C31 C29 180.0(4) 1_455 .
O3 P1 C32 C30 -160.1(3) . 1_655
O4 P1 C32 C30 -39.3(3) . 1_655
O2 P1 C32 C30 79.3(3) . 1_655
